data_7052624
loop_
_publ_author_name
'Schwarzer, Anke'
'Kroke, Edwin'

_publ_section_title
;
 A series of aryl-/alkyl-substituted melems
;
_journal_issue 4
_journal_name_full 'New Journal of Chemistry'
_journal_page_first 953
_journal_paper_doi 10.1039/c0nj00989j
_journal_volume 35
_journal_year 2011
_chemical_formula_moiety 'C42 H30 N10, 3(C H3 N O2)'
_chemical_formula_sum 'C45 H39 N13 O6'
_chemical_formula_weight 857.89
_chemical_name_common Hexaphenylmelem
_chemical_name_systematic
;
Hexaphenylmelem
;
_space_group_IT_number 2
_symmetry_cell_setting triclinic
_symmetry_space_group_name_Hall '-P 1'
_symmetry_space_group_name_H-M 'P -1'
_atom_sites_solution_hydrogens geom
_atom_sites_solution_primary direct
_atom_sites_solution_secondary difmap
_audit_creation_method SHELXL-97
_cell_angle_alpha 111.035(7)
_cell_angle_beta 95.130(8)
_cell_angle_gamma 95.873(6)
_cell_formula_units_Z 2
_cell_length_a 8.3533(12)
_cell_length_b 15.991(2)
_cell_length_c 17.814(3)
_cell_measurement_reflns_used 1445
_cell_measurement_temperature 200(2)
_cell_measurement_theta_max 20.89
_cell_measurement_theta_min 2.34
_cell_volume 2188.8(6)
_computing_cell_refinement 'Bruker SMART'
_computing_data_collection 'Bruker SMART'
_computing_data_reduction 'Bruker SAINT'
_computing_molecular_graphics 'Bruker SHELXTL'
_computing_publication_material 'Bruker SHELXTL'
_computing_structure_refinement 'Bruker SHELXTL'
_computing_structure_solution 'Bruker SHELXTL'
_diffrn_ambient_temperature 200(2)
_diffrn_measured_fraction_theta_full 0.971
_diffrn_measured_fraction_theta_max 0.971
_diffrn_measurement_device_type 'CCD area detector'
_diffrn_measurement_method 'phi and omega scans'
_diffrn_radiation_monochromator graphite
_diffrn_radiation_source 'fine-focus sealed tube'
_diffrn_radiation_type MoK\a
_diffrn_radiation_wavelength 0.71073
_diffrn_reflns_av_R_equivalents 0.1309
_diffrn_reflns_av_sigmaI/netI 0.2451
_diffrn_reflns_limit_h_max 9
_diffrn_reflns_limit_h_min -9
_diffrn_reflns_limit_k_max 19
_diffrn_reflns_limit_k_min -19
_diffrn_reflns_limit_l_max 21
_diffrn_reflns_limit_l_min -18
_diffrn_reflns_number 19832
_diffrn_reflns_theta_full 25.11
_diffrn_reflns_theta_max 25.11
_diffrn_reflns_theta_min 2.17
_exptl_absorpt_coefficient_mu 0.091
_exptl_absorpt_correction_type none
_exptl_crystal_colour colourless
_exptl_crystal_density_diffrn 1.302
_exptl_crystal_density_method 'not measured'
_exptl_crystal_description shard
_exptl_crystal_F_000 896
_exptl_crystal_size_max 0.34
_exptl_crystal_size_mid 0.17
_exptl_crystal_size_min 0.06
_refine_diff_density_max 0.553
_refine_diff_density_min -0.387
_refine_diff_density_rms 0.072
_refine_ls_extinction_method none
_refine_ls_goodness_of_fit_ref 0.967
_refine_ls_hydrogen_treatment constr
_refine_ls_matrix_type full
_refine_ls_number_parameters 580
_refine_ls_number_reflns 7568
_refine_ls_number_restraints 0
_refine_ls_restrained_S_all 0.967
_refine_ls_R_factor_all 0.2634
_refine_ls_R_factor_gt 0.0868
_refine_ls_shift/su_max 0.028
_refine_ls_shift/su_mean 0.004
_refine_ls_structure_factor_coef Fsqd
_refine_ls_weighting_details 'calc w=1/[\s^2^(Fo^2^)+(0.0946P)^2^+0.4764P] where P=(Fo^2^+2Fc^2^)/3'
_refine_ls_weighting_scheme calc
_refine_ls_wR_factor_gt 0.1924
_refine_ls_wR_factor_ref 0.2678
_reflns_number_gt 2425
_reflns_number_total 7568
_reflns_threshold_expression >2sigma(I)
_cod_data_source_file c0nj00989j.txt
_cod_data_source_block ansc125_0m
_cod_original_cell_volume 2188.9(6)
_cod_database_code 7052624

loop_
_symmetry_equiv_pos_as_xyz
'x, y, z'
'-x, -y, -z'

loop_
_atom_site_label
_atom_site_type_symbol
_atom_site_fract_x
_atom_site_fract_y
_atom_site_fract_z
_atom_site_U_iso_or_equiv
_atom_site_adp_type
_atom_site_occupancy
_atom_site_symmetry_multiplicity
_atom_site_calc_flag
_atom_site_refinement_flags
_atom_site_disorder_assembly
_atom_site_disorder_group
N1 N 0.1000(6) 0.8293(3) 0.2368(3) 0.0373(13) Uani 1 1 d . . .
N2 N -0.0254(6) 0.9421(3) 0.3198(3) 0.0405(14) Uani 1 1 d . . .
N3 N 0.0558(6) 1.0983(3) 0.3370(3) 0.0375(13) Uani 1 1 d . . .
N4 N 0.2673(6) 1.1350(3) 0.2754(3) 0.0359(13) Uani 1 1 d . . .
N5 N 0.4070(6) 1.0172(3) 0.1920(3) 0.0342(13) Uani 1 1 d . . .
N6 N 0.3213(6) 0.8688(3) 0.1706(3) 0.0358(13) Uani 1 1 d . . .
N7 N 0.1897(6) 0.9816(3) 0.2564(3) 0.0323(13) Uani 1 1 d . . .
N8 N 0.2213(6) 0.7214(3) 0.1459(3) 0.0404(14) Uani 1 1 d . . .
N9 N -0.1577(6) 1.0552(3) 0.3954(3) 0.0393(14) Uani 1 1 d . . .
N10 N 0.4762(6) 1.1653(3) 0.2095(3) 0.0386(14) Uani 1 1 d . . .
C1 C 0.2119(8) 0.8113(4) 0.1864(4) 0.0392(17) Uani 1 1 d . . .
C2 C 0.0850(7) 0.9162(4) 0.2717(4) 0.0367(16) Uani 1 1 d . . .
C3 C -0.0385(8) 1.0310(4) 0.3491(4) 0.0363(16) Uani 1 1 d . . .
C4 C 0.1682(8) 1.0733(4) 0.2903(4) 0.0346(16) Uani 1 1 d . . .
C5 C 0.3780(8) 1.1045(4) 0.2266(4) 0.0371(16) Uani 1 1 d . . .
C6 C 0.3060(8) 0.9562(4) 0.2065(4) 0.0381(17) Uani 1 1 d . . .
C7 C 0.3159(8) 0.6936(4) 0.0813(5) 0.050(2) Uani 1 1 d . . .
C8 C 0.2837(10) 0.7098(4) 0.0115(5) 0.062(2) Uani 1 1 d . . .
H8 H 0.1958 0.7414 0.0059 0.074 Uiso 1 1 calc R . .
C9 C 0.3762(14) 0.6813(6) -0.0506(5) 0.094(3) Uani 1 1 d . . .
H9 H 0.3551 0.6945 -0.0981 0.113 Uiso 1 1 calc R . .
C10 C 0.5005(16) 0.6330(6) -0.0426(8) 0.119(5) Uani 1 1 d . . .
H10 H 0.5627 0.6106 -0.0858 0.143 Uiso 1 1 calc R . .
C11 C 0.5336(12) 0.6178(6) 0.0268(8) 0.105(4) Uani 1 1 d . . .
H11 H 0.6220 0.5866 0.0322 0.126 Uiso 1 1 calc R . .
C12 C 0.4440(9) 0.6459(5) 0.0888(5) 0.067(2) Uani 1 1 d . . .
H12 H 0.4680 0.6335 0.1366 0.081 Uiso 1 1 calc R . .
C13 C 0.1209(8) 0.6496(4) 0.1607(4) 0.0395(17) Uani 1 1 d . . .
C14 C -0.0026(9) 0.5985(5) 0.1023(5) 0.058(2) Uani 1 1 d . . .
H14 H -0.0256 0.6108 0.0544 0.070 Uiso 1 1 calc R . .
C15 C -0.0970(10) 0.5263(5) 0.1143(5) 0.075(2) Uani 1 1 d . . .
H15 H -0.1815 0.4879 0.0735 0.090 Uiso 1 1 calc R . .
C16 C -0.0640(10) 0.5130(5) 0.1854(5) 0.062(2) Uani 1 1 d . . .
H16 H -0.1298 0.4665 0.1948 0.075 Uiso 1 1 calc R . .
C17 C 0.0600(10) 0.5644(5) 0.2426(5) 0.058(2) Uani 1 1 d . . .
H17 H 0.0823 0.5528 0.2909 0.069 Uiso 1 1 calc R . .
C18 C 0.1573(8) 0.6358(4) 0.2312(4) 0.0463(18) Uani 1 1 d . . .
H18 H 0.2446 0.6726 0.2711 0.056 Uiso 1 1 calc R . .
C19 C -0.2684(8) 0.9865(4) 0.4074(4) 0.0349(16) Uani 1 1 d . . .
C20 C -0.3913(8) 0.9366(4) 0.3488(4) 0.0440(18) Uani 1 1 d . . .
H20 H -0.4030 0.9453 0.2987 0.053 Uiso 1 1 calc R . .
C21 C -0.5025(8) 0.8718(5) 0.3612(5) 0.0502(19) Uani 1 1 d . . .
H21 H -0.5896 0.8366 0.3205 0.060 Uiso 1 1 calc R . .
C22 C -0.4796(9) 0.8618(5) 0.4345(5) 0.0510(19) Uani 1 1 d . . .
H22 H -0.5528 0.8182 0.4438 0.061 Uiso 1 1 calc R . .
C23 C -0.3566(9) 0.9116(5) 0.4948(5) 0.055(2) Uani 1 1 d . . .
H23 H -0.3450 0.9036 0.5452 0.066 Uiso 1 1 calc R . .
C24 C -0.2472(8) 0.9753(4) 0.4799(4) 0.0460(18) Uani 1 1 d . . .
H24 H -0.1591 1.0103 0.5202 0.055 Uiso 1 1 calc R . .
C25 C -0.1916(8) 1.1470(4) 0.4287(4) 0.0427(17) Uani 1 1 d . . .
C26 C -0.3380(8) 1.1665(5) 0.4029(4) 0.0510(19) Uani 1 1 d . . .
H26 H -0.4117 1.1206 0.3614 0.061 Uiso 1 1 calc R . .
C27 C -0.3794(10) 1.2536(5) 0.4373(5) 0.061(2) Uani 1 1 d . . .
H27 H -0.4797 1.2674 0.4186 0.074 Uiso 1 1 calc R . .
C28 C -0.2733(11) 1.3184(6) 0.4983(5) 0.072(2) Uani 1 1 d . . .
H28 H -0.3012 1.3773 0.5233 0.086 Uiso 1 1 calc R . .
C29 C -0.1270(10) 1.2986(5) 0.5234(5) 0.074(3) Uani 1 1 d . . .
H29 H -0.0517 1.3448 0.5638 0.089 Uiso 1 1 calc R . .
C30 C -0.0874(9) 1.2113(5) 0.4903(5) 0.063(2) Uani 1 1 d . . .
H30 H 0.0110 1.1969 0.5104 0.076 Uiso 1 1 calc R . .
C31 C 0.4483(8) 1.2597(4) 0.2308(4) 0.0419(17) Uani 1 1 d . . .
C32 C 0.3033(8) 1.2758(4) 0.1975(4) 0.054(2) Uani 1 1 d . . .
H32 H 0.2233 1.2272 0.1631 0.064 Uiso 1 1 calc R . .
C33 C 0.2790(10) 1.3658(5) 0.2161(5) 0.065(2) Uani 1 1 d . . .
H33 H 0.1800 1.3791 0.1955 0.078 Uiso 1 1 calc R . .
C34 C 0.3974(11) 1.4350(5) 0.2641(5) 0.074(3) Uani 1 1 d . . .
H34 H 0.3783 1.4959 0.2773 0.089 Uiso 1 1 calc R . .
C35 C 0.5417(10) 1.4179(5) 0.2931(5) 0.069(2) Uani 1 1 d . . .
H35 H 0.6244 1.4666 0.3243 0.083 Uiso 1 1 calc R . .
C36 C 0.5677(9) 1.3277(4) 0.2767(4) 0.052(2) Uani 1 1 d . . .
H36 H 0.6671 1.3147 0.2973 0.063 Uiso 1 1 calc R . .
C37 C 0.6050(8) 1.1380(4) 0.1597(4) 0.0387(17) Uani 1 1 d . . .
C38 C 0.5731(8) 1.1130(4) 0.0787(4) 0.0443(18) Uani 1 1 d . . .
H38 H 0.4662 1.1108 0.0542 0.053 Uiso 1 1 calc R . .
C39 C 0.6968(10) 1.0901(5) 0.0307(5) 0.057(2) Uani 1 1 d . . .
H39 H 0.6751 1.0719 -0.0266 0.068 Uiso 1 1 calc R . .
C40 C 0.8499(10) 1.0944(5) 0.0675(5) 0.059(2) Uani 1 1 d . . .
H40 H 0.9350 1.0791 0.0353 0.070 Uiso 1 1 calc R . .
C41 C 0.8822(8) 1.1200(5) 0.1493(5) 0.057(2) Uani 1 1 d . . .
H41 H 0.9894 1.1231 0.1740 0.068 Uiso 1 1 calc R . .
C42 C 0.7581(9) 1.1417(4) 0.1967(5) 0.054(2) Uani 1 1 d . . .
H42 H 0.7790 1.1588 0.2539 0.065 Uiso 1 1 calc R . .
O1 O 0.5621(8) 0.6467(4) 0.2860(4) 0.104(2) Uani 1 1 d . . .
O2 O 0.7340(8) 0.6665(4) 0.3886(4) 0.104(2) Uani 1 1 d . . .
N11 N 0.6927(9) 0.6776(4) 0.3265(6) 0.073(2) Uani 1 1 d . . .
C43 C 0.8081(9) 0.7358(5) 0.3000(5) 0.082(3) Uani 1 1 d . . .
H43A H 0.8035 0.7997 0.3314 0.123 Uiso 1 1 calc R . .
H43B H 0.7779 0.7232 0.2422 0.123 Uiso 1 1 calc R . .
H43C H 0.9187 0.7227 0.3090 0.123 Uiso 1 1 calc R . .
O3 O 0.0991(15) 0.4748(6) 0.4121(8) 0.220(6) Uani 1 1 d . . .
O4 O -0.0342(12) 0.3638(9) 0.3292(7) 0.219(6) Uani 1 1 d . . .
N12 N 0.0728(12) 0.4024(7) 0.3837(7) 0.104(3) Uani 1 1 d . . .
C44 C 0.1756(13) 0.3423(7) 0.4037(7) 0.130(4) Uani 1 1 d . . .
H44A H 0.1082 0.2861 0.3983 0.195 Uiso 1 1 calc R . .
H44B H 0.2301 0.3723 0.4596 0.195 Uiso 1 1 calc R . .
H44C H 0.2572 0.3284 0.3664 0.195 Uiso 1 1 calc R . .
O5 O 0.9622(7) 0.9035(5) 0.1060(4) 0.093(2) Uani 1 1 d . . .
O6 O 0.7960(9) 0.8388(6) -0.0007(5) 0.152(4) Uani 1 1 d . . .
N13 N 0.8278(9) 0.8695(5) 0.0732(5) 0.073(2) Uani 1 1 d . . .
C45 C 0.6907(9) 0.8771(6) 0.1175(5) 0.074(2) Uani 1 1 d . . .
H45A H 0.7218 0.8712 0.1695 0.111 Uiso 1 1 calc R . .
H45B H 0.6016 0.8290 0.0857 0.111 Uiso 1 1 calc R . .
H45C H 0.6553 0.9362 0.1273 0.111 Uiso 1 1 calc R . .

loop_
_atom_site_aniso_label
_atom_site_aniso_U_11
_atom_site_aniso_U_22
_atom_site_aniso_U_33
_atom_site_aniso_U_23
_atom_site_aniso_U_13
_atom_site_aniso_U_12
N1 0.041(3) 0.016(3) 0.060(4) 0.016(3) 0.021(3) 0.010(3)
N2 0.044(4) 0.019(3) 0.066(4) 0.021(3) 0.017(3) 0.009(3)
N3 0.033(3) 0.023(3) 0.061(4) 0.021(3) 0.013(3) 0.005(3)
N4 0.033(3) 0.020(3) 0.059(4) 0.018(3) 0.011(3) 0.006(3)
N5 0.033(3) 0.021(3) 0.053(3) 0.020(3) 0.009(3) 0.000(2)
N6 0.031(3) 0.019(3) 0.061(4) 0.018(3) 0.009(3) 0.002(2)
N7 0.031(3) 0.018(3) 0.054(3) 0.018(3) 0.014(3) 0.006(2)
N8 0.044(3) 0.021(3) 0.063(4) 0.020(3) 0.021(3) 0.003(3)
N9 0.038(3) 0.025(3) 0.060(4) 0.018(3) 0.018(3) 0.010(3)
N10 0.036(3) 0.016(3) 0.071(4) 0.021(3) 0.016(3) 0.008(3)
C1 0.036(4) 0.019(4) 0.061(5) 0.015(3) -0.004(4) 0.007(3)
C2 0.025(4) 0.032(4) 0.057(5) 0.023(4) 0.005(4) 0.001(3)
C3 0.034(4) 0.032(4) 0.048(4) 0.020(3) 0.003(3) 0.006(3)
C4 0.034(4) 0.018(4) 0.054(4) 0.015(3) 0.003(4) 0.008(3)
C5 0.032(4) 0.027(4) 0.058(4) 0.021(3) 0.011(4) 0.007(3)
C6 0.037(4) 0.027(4) 0.057(4) 0.020(3) 0.016(4) 0.013(3)
C7 0.054(5) 0.017(4) 0.084(6) 0.019(4) 0.031(4) 0.003(3)
C8 0.092(6) 0.026(4) 0.075(6) 0.024(4) 0.028(5) 0.000(4)
C9 0.162(10) 0.030(5) 0.084(7) 0.017(5) 0.053(7) -0.024(6)
C10 0.149(11) 0.025(6) 0.169(12) 0.002(7) 0.117(10) -0.009(6)
C11 0.093(8) 0.063(7) 0.179(12) 0.047(8) 0.086(9) 0.037(6)
C12 0.065(6) 0.045(5) 0.104(7) 0.034(5) 0.038(5) 0.021(4)
C13 0.033(4) 0.023(4) 0.068(5) 0.021(4) 0.015(4) 0.007(3)
C14 0.051(5) 0.038(5) 0.086(6) 0.028(4) 0.004(5) -0.004(4)
C15 0.079(6) 0.048(5) 0.094(7) 0.029(5) 0.016(5) -0.017(5)
C16 0.061(6) 0.034(5) 0.101(7) 0.035(5) 0.022(5) -0.002(4)
C17 0.067(6) 0.034(5) 0.097(6) 0.047(5) 0.031(5) 0.018(4)
C18 0.047(5) 0.036(4) 0.060(5) 0.020(4) 0.011(4) 0.008(4)
C19 0.033(4) 0.029(4) 0.047(4) 0.017(3) 0.010(3) 0.007(3)
C20 0.045(5) 0.034(4) 0.062(5) 0.025(4) 0.012(4) 0.010(4)
C21 0.040(4) 0.043(5) 0.073(5) 0.028(4) 0.007(4) 0.005(4)
C22 0.042(5) 0.038(4) 0.081(6) 0.030(4) 0.011(4) 0.009(4)
C23 0.056(5) 0.050(5) 0.069(5) 0.036(4) 0.008(5) 0.005(4)
C24 0.041(4) 0.046(5) 0.056(5) 0.022(4) 0.013(4) 0.011(4)
C25 0.043(4) 0.028(4) 0.063(5) 0.021(4) 0.017(4) 0.009(4)
C26 0.055(5) 0.037(4) 0.075(5) 0.033(4) 0.014(4) 0.016(4)
C27 0.065(6) 0.054(5) 0.087(6) 0.045(5) 0.026(5) 0.024(5)
C28 0.077(7) 0.049(6) 0.106(7) 0.034(5) 0.043(6) 0.032(5)
C29 0.069(6) 0.040(5) 0.102(7) 0.009(5) 0.022(5) 0.007(5)
C30 0.054(5) 0.045(5) 0.083(6) 0.013(4) 0.007(5) 0.017(4)
C31 0.044(4) 0.022(4) 0.070(5) 0.027(4) 0.016(4) 0.008(3)
C32 0.052(5) 0.031(4) 0.097(6) 0.040(4) 0.029(4) 0.013(4)
C33 0.055(5) 0.055(6) 0.113(7) 0.056(5) 0.032(5) 0.024(5)
C34 0.079(7) 0.033(5) 0.128(8) 0.041(5) 0.044(6) 0.018(5)
C35 0.070(6) 0.026(5) 0.114(7) 0.028(4) 0.024(5) -0.001(4)
C36 0.051(5) 0.027(4) 0.082(5) 0.025(4) 0.013(4) 0.003(4)
C37 0.041(5) 0.018(4) 0.062(5) 0.021(3) 0.007(4) -0.001(3)
C38 0.046(5) 0.029(4) 0.062(5) 0.020(4) 0.010(4) 0.010(3)
C39 0.070(6) 0.042(5) 0.069(5) 0.028(4) 0.017(5) 0.017(4)
C40 0.059(6) 0.047(5) 0.091(7) 0.044(5) 0.031(5) 0.015(4)
C41 0.031(4) 0.051(5) 0.101(7) 0.044(5) 0.009(5) 0.004(4)
C42 0.042(5) 0.048(5) 0.077(5) 0.031(4) 0.008(4) 0.001(4)
O1 0.073(5) 0.068(4) 0.168(6) 0.055(4) -0.006(5) -0.021(4)
O2 0.104(5) 0.095(5) 0.131(6) 0.074(5) -0.003(5) -0.011(4)
N11 0.054(5) 0.045(5) 0.123(7) 0.033(5) 0.020(5) 0.005(4)
C43 0.066(6) 0.048(5) 0.152(8) 0.058(6) 0.039(6) 0.004(4)
O3 0.288(14) 0.042(5) 0.315(13) 0.035(7) 0.081(11) 0.037(7)
O4 0.101(8) 0.282(15) 0.245(13) 0.077(11) 0.002(8) -0.007(9)
N12 0.083(7) 0.085(8) 0.141(9) 0.036(7) 0.035(6) -0.004(6)
C44 0.154(10) 0.125(10) 0.177(11) 0.108(9) 0.067(9) 0.081(9)
O5 0.046(4) 0.131(6) 0.112(5) 0.067(4) -0.004(4) -0.008(4)
O6 0.087(5) 0.230(10) 0.094(5) 0.016(6) 0.035(5) -0.033(5)
N13 0.057(5) 0.089(6) 0.067(5) 0.027(4) 0.011(5) -0.006(4)
C45 0.062(6) 0.085(7) 0.088(6) 0.039(5) 0.037(5) 0.016(5)

loop_
_atom_type_symbol
_atom_type_description
_atom_type_scat_dispersion_real
_atom_type_scat_dispersion_imag
_atom_type_scat_source
C C 0.0033 0.0016 'International Tables Vol C Tables 4.2.6.8 and 6.1.1.4'
H H 0.0000 0.0000 'International Tables Vol C Tables 4.2.6.8 and 6.1.1.4'
N N 0.0061 0.0033 'International Tables Vol C Tables 4.2.6.8 and 6.1.1.4'
O O 0.0106 0.0060 'International Tables Vol C Tables 4.2.6.8 and 6.1.1.4'

loop_
_geom_angle_atom_site_label_1
_geom_angle_atom_site_label_2
_geom_angle_atom_site_label_3
_geom_angle
_geom_angle_site_symmetry_1
_geom_angle_site_symmetry_3
_geom_angle_publ_flag
C2 N1 C1 115.5(5) . . ?
C2 N2 C3 117.4(6) . . ?
C4 N3 C3 116.2(5) . . ?
C5 N4 C4 117.0(5) . . ?
C6 N5 C5 114.8(5) . . ?
C6 N6 C1 114.3(5) . . ?
C6 N7 C4 120.3(5) . . ?
C6 N7 C2 120.6(5) . . ?
C4 N7 C2 119.0(5) . . ?
C1 N8 C7 121.0(6) . . ?
C1 N8 C13 121.9(6) . . ?
C7 N8 C13 116.8(5) . . ?
C3 N9 C25 123.0(6) . . ?
C3 N9 C19 120.0(5) . . ?
C25 N9 C19 116.8(5) . . ?
C5 N10 C37 121.2(5) . . ?
C5 N10 C31 122.4(5) . . ?
C37 N10 C31 116.0(5) . . ?
N1 C1 N6 129.5(6) . . ?
N1 C1 N8 116.0(6) . . ?
N6 C1 N8 114.5(6) . . ?
N2 C2 N1 121.3(6) . . ?
N2 C2 N7 119.6(6) . . ?
N1 C2 N7 119.1(6) . . ?
N2 C3 N9 116.2(6) . . ?
N2 C3 N3 126.8(6) . . ?
N9 C3 N3 117.0(6) . . ?
N3 C4 N4 120.4(6) . . ?
N3 C4 N7 120.8(6) . . ?
N4 C4 N7 118.8(6) . . ?
N4 C5 N10 117.8(6) . . ?
N4 C5 N5 127.6(6) . . ?
N10 C5 N5 114.6(6) . . ?
N5 C6 N6 117.9(6) . . ?
N5 C6 N7 121.4(5) . . ?
N6 C6 N7 120.7(6) . . ?
C8 C7 C12 119.1(7) . . ?
C8 C7 N8 122.3(6) . . ?
C12 C7 N8 118.5(7) . . ?
C9 C8 C7 121.1(8) . . ?
C9 C8 H8 119.4 . . ?
C7 C8 H8 119.4 . . ?
C10 C9 C8 118.9(9) . . ?
C10 C9 H9 120.6 . . ?
C8 C9 H9 120.6 . . ?
C9 C10 C11 119.9(10) . . ?
C9 C10 H10 120.0 . . ?
C11 C10 H10 120.0 . . ?
C10 C11 C12 121.9(10) . . ?
C10 C11 H11 119.0 . . ?
C12 C11 H11 119.1 . . ?
C11 C12 C7 119.0(8) . . ?
C11 C12 H12 120.5 . . ?
C7 C12 H12 120.5 . . ?
C14 C13 C18 123.0(7) . . ?
C14 C13 N8 118.0(6) . . ?
C18 C13 N8 119.0(6) . . ?
C13 C14 C15 118.6(8) . . ?
C13 C14 H14 120.7 . . ?
C15 C14 H14 120.7 . . ?
C16 C15 C14 118.9(8) . . ?
C16 C15 H15 120.5 . . ?
C14 C15 H15 120.5 . . ?
C17 C16 C15 121.4(8) . . ?
C17 C16 H16 119.3 . . ?
C15 C16 H16 119.3 . . ?
C16 C17 C18 120.5(7) . . ?
C16 C17 H17 119.8 . . ?
C18 C17 H17 119.8 . . ?
C13 C18 C17 117.5(7) . . ?
C13 C18 H18 121.2 . . ?
C17 C18 H18 121.2 . . ?
C20 C19 C24 121.2(7) . . ?
C20 C19 N9 120.5(6) . . ?
C24 C19 N9 118.3(6) . . ?
C19 C20 C21 120.8(7) . . ?
C19 C20 H20 119.6 . . ?
C21 C20 H20 119.6 . . ?
C22 C21 C20 117.2(7) . . ?
C22 C21 H21 121.4 . . ?
C20 C21 H21 121.4 . . ?
C23 C22 C21 123.1(7) . . ?
C23 C22 H22 118.4 . . ?
C21 C22 H22 118.4 . . ?
C22 C23 C24 118.0(7) . . ?
C22 C23 H23 121.0 . . ?
C24 C23 H23 121.0 . . ?
C19 C24 C23 119.7(7) . . ?
C19 C24 H24 120.1 . . ?
C23 C24 H24 120.1 . . ?
C30 C25 C26 120.3(6) . . ?
C30 C25 N9 120.6(6) . . ?
C26 C25 N9 118.8(6) . . ?
C25 C26 C27 120.6(7) . . ?
C25 C26 H26 119.7 . . ?
C27 C26 H26 119.7 . . ?
C28 C27 C26 119.0(7) . . ?
C28 C27 H27 120.5 . . ?
C26 C27 H27 120.5 . . ?
C27 C28 C29 120.2(7) . . ?
C27 C28 H28 119.9 . . ?
C29 C28 H28 119.9 . . ?
C28 C29 C30 120.8(8) . . ?
C28 C29 H29 119.6 . . ?
C30 C29 H29 119.6 . . ?
C25 C30 C29 119.1(7) . . ?
C25 C30 H30 120.4 . . ?
C29 C30 H30 120.4 . . ?
C36 C31 C32 122.3(6) . . ?
C36 C31 N10 119.6(6) . . ?
C32 C31 N10 117.9(6) . . ?
C31 C32 C33 117.7(7) . . ?
C31 C32 H32 121.1 . . ?
C33 C32 H32 121.1 . . ?
C34 C33 C32 120.3(7) . . ?
C34 C33 H33 119.8 . . ?
C32 C33 H33 119.8 . . ?
C35 C34 C33 121.1(7) . . ?
C35 C34 H34 119.5 . . ?
C33 C34 H34 119.5 . . ?
C34 C35 C36 119.7(8) . . ?
C34 C35 H35 120.2 . . ?
C36 C35 H35 120.2 . . ?
C31 C36 C35 118.8(7) . . ?
C31 C36 H36 120.6 . . ?
C35 C36 H36 120.6 . . ?
C38 C37 C42 121.1(7) . . ?
C38 C37 N10 119.5(6) . . ?
C42 C37 N10 119.3(6) . . ?
C37 C38 C39 120.0(7) . . ?
C37 C38 H38 120.0 . . ?
C39 C38 H38 120.0 . . ?
C40 C39 C38 118.9(7) . . ?
C40 C39 H39 120.6 . . ?
C38 C39 H39 120.6 . . ?
C41 C40 C39 121.1(7) . . ?
C41 C40 H40 119.4 . . ?
C39 C40 H40 119.4 . . ?
C40 C41 C42 119.7(7) . . ?
C40 C41 H41 120.1 . . ?
C42 C41 H41 120.1 . . ?
C37 C42 C41 119.1(7) . . ?
C37 C42 H42 120.4 . . ?
C41 C42 H42 120.5 . . ?
O2 N11 O1 123.8(8) . . ?
O2 N11 C43 118.2(8) . . ?
O1 N11 C43 118.0(8) . . ?
N11 C43 H43A 109.5 . . ?
N11 C43 H43B 109.5 . . ?
H43A C43 H43B 109.5 . . ?
N11 C43 H43C 109.5 . . ?
H43A C43 H43C 109.5 . . ?
H43B C43 H43C 109.5 . . ?
O3 N12 O4 123.5(14) . . ?
O3 N12 C44 122.4(13) . . ?
O4 N12 C44 113.8(12) . . ?
N12 C44 H44A 109.5 . . ?
N12 C44 H44B 109.5 . . ?
H44A C44 H44B 109.5 . . ?
N12 C44 H44C 109.5 . . ?
H44A C44 H44C 109.5 . . ?
H44B C44 H44C 109.5 . . ?
O5 N13 O6 121.3(8) . . ?
O5 N13 C45 121.9(8) . . ?
O6 N13 C45 115.9(8) . . ?
N13 C45 H45A 109.5 . . ?
N13 C45 H45B 109.5 . . ?
H45A C45 H45B 109.5 . . ?
N13 C45 H45C 109.5 . . ?
H45A C45 H45C 109.5 . . ?
H45B C45 H45C 109.5 . . ?

loop_
_geom_bond_atom_site_label_1
_geom_bond_atom_site_label_2
_geom_bond_distance
_geom_bond_site_symmetry_2
_geom_bond_publ_flag
N1 C2 1.327(7) . ?
N1 C1 1.335(8) . ?
N2 C2 1.311(7) . ?
N2 C3 1.347(7) . ?
N3 C4 1.308(7) . ?
N3 C3 1.360(7) . ?
N4 C5 1.335(7) . ?
N4 C4 1.338(7) . ?
N5 C6 1.336(7) . ?
N5 C5 1.365(7) . ?
N6 C6 1.337(7) . ?
N6 C1 1.349(8) . ?
N7 C6 1.369(7) . ?
N7 C4 1.409(7) . ?
N7 C2 1.413(7) . ?
N8 C1 1.372(7) . ?
N8 C7 1.419(8) . ?
N8 C13 1.467(8) . ?
N9 C3 1.348(7) . ?
N9 C25 1.440(7) . ?
N9 C19 1.451(8) . ?
N10 C5 1.344(7) . ?
N10 C37 1.457(8) . ?
N10 C31 1.467(7) . ?
C7 C8 1.369(9) . ?
C7 C12 1.399(9) . ?
C8 C9 1.376(10) . ?
C8 H8 0.9500 . ?
C9 C10 1.382(14) . ?
C9 H9 0.9500 . ?
C10 C11 1.354(14) . ?
C10 H10 0.9500 . ?
C11 C12 1.358(11) . ?
C11 H11 0.9500 . ?
C12 H12 0.9500 . ?
C13 C14 1.356(9) . ?
C13 C18 1.365(8) . ?
C14 C15 1.422(10) . ?
C14 H14 0.9500 . ?
C15 C16 1.368(9) . ?
C15 H15 0.9500 . ?
C16 C17 1.351(9) . ?
C16 H16 0.9500 . ?
C17 C18 1.418(9) . ?
C17 H17 0.9500 . ?
C18 H18 0.9500 . ?
C19 C20 1.350(8) . ?
C19 C24 1.364(8) . ?
C20 C21 1.410(9) . ?
C20 H20 0.9500 . ?
C21 C22 1.371(9) . ?
C21 H21 0.9500 . ?
C22 C23 1.365(9) . ?
C22 H22 0.9500 . ?
C23 C24 1.411(9) . ?
C23 H23 0.9500 . ?
C24 H24 0.9500 . ?
C25 C30 1.363(9) . ?
C25 C26 1.373(8) . ?
C26 C27 1.399(9) . ?
C26 H26 0.9500 . ?
C27 C28 1.369(10) . ?
C27 H27 0.9500 . ?
C28 C29 1.371(10) . ?
C28 H28 0.9500 . ?
C29 C30 1.394(9) . ?
C29 H29 0.9500 . ?
C30 H30 0.9500 . ?
C31 C36 1.356(8) . ?
C31 C32 1.390(8) . ?
C32 C33 1.397(9) . ?
C32 H32 0.9500 . ?
C33 C34 1.371(10) . ?
C33 H33 0.9500 . ?
C34 C35 1.361(10) . ?
C34 H34 0.9500 . ?
C35 C36 1.410(9) . ?
C35 H35 0.9500 . ?
C36 H36 0.9500 . ?
C37 C38 1.345(8) . ?
C37 C42 1.371(8) . ?
C38 C39 1.395(9) . ?
C38 H38 0.9500 . ?
C39 C40 1.367(9) . ?
C39 H39 0.9500 . ?
C40 C41 1.357(9) . ?
C40 H40 0.9500 . ?
C41 C42 1.388(9) . ?
C41 H41 0.9500 . ?
C42 H42 0.9500 . ?
O1 N11 1.204(8) . ?
O2 N11 1.208(8) . ?
N11 C43 1.494(9) . ?
C43 H43A 0.9800 . ?
C43 H43B 0.9800 . ?
C43 H43C 0.9800 . ?
O3 N12 1.073(10) . ?
O4 N12 1.193(11) . ?
N12 C44 1.465(12) . ?
C44 H44A 0.9800 . ?
C44 H44B 0.9800 . ?
C44 H44C 0.9800 . ?
O5 N13 1.194(8) . ?
O6 N13 1.221(8) . ?
N13 C45 1.439(9) . ?
C45 H45A 0.9800 . ?
C45 H45B 0.9800 . ?
C45 H45C 0.9800 . ?

loop_
_geom_hbond_atom_site_label_D
_geom_hbond_atom_site_label_H
_geom_hbond_atom_site_label_A
_geom_hbond_distance_DH
_geom_hbond_distance_HA
_geom_hbond_distance_DA
_geom_hbond_angle_DHA
_geom_hbond_site_symmetry_A
C12 H12 O1 0.95 2.63 3.558(11) 164.4 .
C18 H18 O1 0.95 2.73 3.403(9) 128.4 .
C45 H45C N5 0.98 2.69 3.452(9) 135.3 .
C36 H36 O4 0.95 2.49 3.306(13) 144.3 1_665
C43 H43A N2 0.98 2.65 3.329(9) 127.0 1_655
C41 H41 N4 0.95 2.76 3.689(9) 167.4 1_655
C38 H38 O6 0.95 2.63 3.539(11) 161.3 2_675
C32 H32 O6 0.95 2.68 3.300(11) 123.1 2_675
C40 H40 O6 0.95 2.72 3.494(10) 139.5 2_775
C34 H34 O1 0.95 2.67 3.392(10) 133.3 1_565
C28 H28 O3 0.95 2.58 3.226(14) 125.7 2_576

loop_
_geom_torsion_atom_site_label_1
_geom_torsion_atom_site_label_2
_geom_torsion_atom_site_label_3
_geom_torsion_atom_site_label_4
_geom_torsion
_geom_torsion_site_symmetry_1
_geom_torsion_site_symmetry_2
_geom_torsion_site_symmetry_3
_geom_torsion_site_symmetry_4
_geom_torsion_publ_flag
C2 N1 C1 N6 6.0(9) . . . . ?
C2 N1 C1 N8 -176.0(5) . . . . ?
C6 N6 C1 N1 -5.5(9) . . . . ?
C6 N6 C1 N8 176.5(5) . . . . ?
C7 N8 C1 N1 169.5(6) . . . . ?
C13 N8 C1 N1 -3.4(8) . . . . ?
C7 N8 C1 N6 -12.1(8) . . . . ?
C13 N8 C1 N6 175.0(6) . . . . ?
C3 N2 C2 N1 -176.3(6) . . . . ?
C3 N2 C2 N7 3.3(8) . . . . ?
C1 N1 C2 N2 177.1(5) . . . . ?
C1 N1 C2 N7 -2.6(8) . . . . ?
C6 N7 C2 N2 179.9(5) . . . . ?
C4 N7 C2 N2 -2.8(8) . . . . ?
C6 N7 C2 N1 -0.4(8) . . . . ?
C4 N7 C2 N1 176.9(5) . . . . ?
C2 N2 C3 N9 177.1(5) . . . . ?
C2 N2 C3 N3 -3.0(9) . . . . ?
C25 N9 C3 N2 -177.6(6) . . . . ?
C19 N9 C3 N2 -3.3(8) . . . . ?
C25 N9 C3 N3 2.5(9) . . . . ?
C19 N9 C3 N3 176.8(5) . . . . ?
C4 N3 C3 N2 1.8(9) . . . . ?
C4 N3 C3 N9 -178.3(5) . . . . ?
C3 N3 C4 N4 -179.6(5) . . . . ?
C3 N3 C4 N7 -1.0(8) . . . . ?
C5 N4 C4 N3 -179.4(5) . . . . ?
C5 N4 C4 N7 2.0(8) . . . . ?
C6 N7 C4 N3 178.9(5) . . . . ?
C2 N7 C4 N3 1.6(8) . . . . ?
C6 N7 C4 N4 -2.5(8) . . . . ?
C2 N7 C4 N4 -179.8(5) . . . . ?
C4 N4 C5 N10 178.6(5) . . . . ?
C4 N4 C5 N5 -2.7(9) . . . . ?
C37 N10 C5 N4 177.2(5) . . . . ?
C31 N10 C5 N4 -10.5(9) . . . . ?
C37 N10 C5 N5 -1.7(8) . . . . ?
C31 N10 C5 N5 170.6(5) . . . . ?
C6 N5 C5 N4 3.5(9) . . . . ?
C6 N5 C5 N10 -177.8(5) . . . . ?
C5 N5 C6 N6 176.1(5) . . . . ?
C5 N5 C6 N7 -3.6(8) . . . . ?
C1 N6 C6 N5 -178.2(5) . . . . ?
C1 N6 C6 N7 1.6(8) . . . . ?
C4 N7 C6 N5 3.4(8) . . . . ?
C2 N7 C6 N5 -179.3(5) . . . . ?
C4 N7 C6 N6 -176.4(5) . . . . ?
C2 N7 C6 N6 0.9(8) . . . . ?
C1 N8 C7 C8 -61.9(9) . . . . ?
C13 N8 C7 C8 111.3(7) . . . . ?
C1 N8 C7 C12 119.6(7) . . . . ?
C13 N8 C7 C12 -67.1(8) . . . . ?
C12 C7 C8 C9 -0.9(11) . . . . ?
N8 C7 C8 C9 -179.3(7) . . . . ?
C7 C8 C9 C10 1.9(12) . . . . ?
C8 C9 C10 C11 -2.7(14) . . . . ?
C9 C10 C11 C12 2.4(16) . . . . ?
C10 C11 C12 C7 -1.3(14) . . . . ?
C8 C7 C12 C11 0.5(11) . . . . ?
N8 C7 C12 C11 179.0(7) . . . . ?
C1 N8 C13 C14 107.9(7) . . . . ?
C7 N8 C13 C14 -65.3(8) . . . . ?
C1 N8 C13 C18 -73.4(7) . . . . ?
C7 N8 C13 C18 113.4(7) . . . . ?
C18 C13 C14 C15 -1.1(10) . . . . ?
N8 C13 C14 C15 177.5(6) . . . . ?
C13 C14 C15 C16 2.5(11) . . . . ?
C14 C15 C16 C17 -2.8(12) . . . . ?
C15 C16 C17 C18 1.7(11) . . . . ?
C14 C13 C18 C17 0.0(9) . . . . ?
N8 C13 C18 C17 -178.6(5) . . . . ?
C16 C17 C18 C13 -0.3(10) . . . . ?
C3 N9 C19 C20 -77.9(7) . . . . ?
C25 N9 C19 C20 96.8(7) . . . . ?
C3 N9 C19 C24 103.7(7) . . . . ?
C25 N9 C19 C24 -81.7(7) . . . . ?
C24 C19 C20 C21 0.5(9) . . . . ?
N9 C19 C20 C21 -177.9(5) . . . . ?
C19 C20 C21 C22 -0.3(9) . . . . ?
C20 C21 C22 C23 0.5(10) . . . . ?
C21 C22 C23 C24 -0.9(10) . . . . ?
C20 C19 C24 C23 -0.9(9) . . . . ?
N9 C19 C24 C23 177.5(6) . . . . ?
C22 C23 C24 C19 1.1(9) . . . . ?
C3 N9 C25 C30 -71.3(9) . . . . ?
C19 N9 C25 C30 114.2(7) . . . . ?
C3 N9 C25 C26 115.1(7) . . . . ?
C19 N9 C25 C26 -59.4(8) . . . . ?
C30 C25 C26 C27 2.5(11) . . . . ?
N9 C25 C26 C27 176.2(6) . . . . ?
C25 C26 C27 C28 -1.4(11) . . . . ?
C26 C27 C28 C29 1.8(12) . . . . ?
C27 C28 C29 C30 -3.3(13) . . . . ?
C26 C25 C30 C29 -3.8(11) . . . . ?
N9 C25 C30 C29 -177.4(7) . . . . ?
C28 C29 C30 C25 4.3(12) . . . . ?
C5 N10 C31 C36 124.4(7) . . . . ?
C37 N10 C31 C36 -63.0(8) . . . . ?
C5 N10 C31 C32 -60.5(9) . . . . ?
C37 N10 C31 C32 112.1(7) . . . . ?
C36 C31 C32 C33 -3.4(10) . . . . ?
N10 C31 C32 C33 -178.3(6) . . . . ?
C31 C32 C33 C34 1.7(11) . . . . ?
C32 C33 C34 C35 1.3(12) . . . . ?
C33 C34 C35 C36 -2.8(13) . . . . ?
C32 C31 C36 C35 2.0(11) . . . . ?
N10 C31 C36 C35 176.9(6) . . . . ?
C34 C35 C36 C31 1.1(11) . . . . ?
C5 N10 C37 C38 89.5(7) . . . . ?
C31 N10 C37 C38 -83.2(7) . . . . ?
C5 N10 C37 C42 -92.9(7) . . . . ?
C31 N10 C37 C42 94.4(7) . . . . ?
C42 C37 C38 C39 0.0(9) . . . . ?
N10 C37 C38 C39 177.5(6) . . . . ?
C37 C38 C39 C40 -0.5(10) . . . . ?
C38 C39 C40 C41 0.2(10) . . . . ?
C39 C40 C41 C42 0.5(11) . . . . ?
C38 C37 C42 C41 0.8(10) . . . . ?
N10 C37 C42 C41 -176.8(6) . . . . ?
C40 C41 C42 C37 -1.0(10) . . . . ?
